data_7246251
loop_
_publ_author_name
'Alfuth, Jan'
'Kazimierczuk, Katarzyna'
'Po\/lo\'nski, Tadeusz'
'Olszewska, Teresa'

_publ_section_title
;
 Self-assembly of secondary aryl amides in cocrystals with perfluoroaryl
 coformers: structural analysis and synthon preferences
;
_journal_issue 9
_journal_name_full CrystEngComm
_journal_page_first 1403
_journal_page_last 1410
_journal_paper_doi 10.1039/D2CE01710E
_journal_volume 25
_journal_year 2023
_chemical_absolute_configuration unk
_chemical_formula_moiety 'C11 H7 N O, C6 H F5 O '
_chemical_formula_sum 'C17 H8 F5 N O2'
_chemical_formula_weight 353.24
_chemical_name_systematic
;
benzo[<i>cd</i>]indol-2(1<i>H</i>)-one -- perfluorophenol  
;
_space_group_IT_number 2
_space_group_name_Hall '-P 1'
_space_group_name_H-M_alt 'P -1'
_symmetry_cell_setting triclinic
_symmetry_Int_Tables_number 2
_symmetry_space_group_name_Hall '-P 1'
_symmetry_space_group_name_H-M 'P -1'
_atom_sites_solution_hydrogens geom
_audit_conform_dict_location ftp://ftp.iucr.org/pub/cif_core.dic
_audit_conform_dict_name cif_core.dic
_audit_conform_dict_version 2.4
_audit_creation_date 2023-02-03
_audit_creation_method 'WinGX routine CIF_UPDATE'
_audit_update_record
;
2023-02-03 deposited with the CCDC.	2023-02-06 downloaded from the CCDC.
;
_cell_angle_alpha 98.454(8)
_cell_angle_beta 97.155(8)
_cell_angle_gamma 100.557(8)
_cell_formula_units_Z 4
_cell_length_a 9.0463(9)
_cell_length_b 11.6765(12)
_cell_length_c 13.7306(14)
_cell_measurement_reflns_used 13839
_cell_measurement_temperature 120(2)
_cell_measurement_theta_max 29.40
_cell_measurement_theta_min 2.66
_cell_volume 1393.1(3)
_computing_molecular_graphics 'Ortep for Windows (Farrugia, 2012)'
_computing_publication_material 'WinGX publication routines (Farrugia, 2012)'
_computing_structure_refinement 'SHELXL-2018/3 (Sheldrick, 2018)'
_computing_structure_solution 'SHELXT 2018/2 (Sheldrick, 2018)'
_diffrn_ambient_temperature 120(2)
_diffrn_detector 'image plate (34 cm diameter)'
_diffrn_detector_area_resol_mean 6.67
_diffrn_detector_type STOE
_diffrn_measured_fraction_theta_full 0.995
_diffrn_measured_fraction_theta_max 0.985
_diffrn_measurement_device '2-circle goniometer'
_diffrn_measurement_device_type 'STOE IPDS 2T'
_diffrn_measurement_method 'rotation method'
_diffrn_radiation_monochromator 'parabolic x-ray mirror'
_diffrn_radiation_probe x-ray
_diffrn_radiation_type MoK\a
_diffrn_radiation_wavelength 0.71073
_diffrn_reflns_av_R_equivalents 0.0343
_diffrn_reflns_av_unetI/netI 0.0262
_diffrn_reflns_Laue_measured_fraction_full 0.995
_diffrn_reflns_Laue_measured_fraction_max 0.985
_diffrn_reflns_limit_h_max 12
_diffrn_reflns_limit_h_min -12
_diffrn_reflns_limit_k_max 15
_diffrn_reflns_limit_k_min -15
_diffrn_reflns_limit_l_max 18
_diffrn_reflns_limit_l_min -18
_diffrn_reflns_number 22130
_diffrn_reflns_point_group_measured_fraction_full 0.995
_diffrn_reflns_point_group_measured_fraction_max 0.985
_diffrn_reflns_theta_full 25.242
_diffrn_reflns_theta_max 29.282
_diffrn_reflns_theta_min 2.318
_diffrn_source 'GeniX Mo, 0.05 x 0.05 mm2 microfocus'
_diffrn_standards_number 0
_exptl_absorpt_coefficient_mu 0.156
_exptl_absorpt_correction_type none
_exptl_crystal_colour colourless
_exptl_crystal_density_diffrn 1.684
_exptl_crystal_density_method 'not measured'
_exptl_crystal_description plate
_exptl_crystal_F_000 712
_exptl_crystal_size_max 0.20
_exptl_crystal_size_mid 0.16
_exptl_crystal_size_min 0.11
_refine_diff_density_max 0.522
_refine_diff_density_min -0.375
_refine_diff_density_rms 0.076
_refine_ls_extinction_method none
_refine_ls_goodness_of_fit_ref 1.086
_refine_ls_hydrogen_treatment constr
_refine_ls_matrix_type full
_refine_ls_number_parameters 515
_refine_ls_number_reflns 7482
_refine_ls_number_restraints 40
_refine_ls_restrained_S_all 1.085
_refine_ls_R_factor_all 0.0758
_refine_ls_R_factor_gt 0.0659
_refine_ls_shift/su_max 0
_refine_ls_shift/su_mean 0
_refine_ls_structure_factor_coef Fsqd
_refine_ls_weighting_details 'w=1/[\s^2^(Fo^2^)+(0.0727P)^2^+2.1247P] where P=(Fo^2^+2Fc^2^)/3'
_refine_ls_weighting_scheme calc
_refine_ls_wR_factor_gt 0.177
_refine_ls_wR_factor_ref 0.1837
_reflns_Friedel_coverage 0
_reflns_number_gt 6231
_reflns_number_total 7482
_reflns_threshold_expression 'I > 2\s(I)'
_cod_data_source_file d2ce01710e2.cif
_cod_data_source_block to9_2022
_cod_depositor_comments 'Adding full bibliography for 7246246--7246251.cif.'
_cod_database_code 7246251
_shelx_shelxl_version_number 2018/3

loop_
_symmetry_equiv_pos_as_xyz
'x, y, z'
'-x, -y, -z'

loop_
_atom_site_label
_atom_site_type_symbol
_atom_site_fract_x
_atom_site_fract_y
_atom_site_fract_z
_atom_site_U_iso_or_equiv
_atom_site_adp_type
_atom_site_occupancy
_atom_site_site_symmetry_order
_atom_site_calc_flag
_atom_site_refinement_flags_posn
_atom_site_refinement_flags_adp
_atom_site_refinement_flags_occupancy
_atom_site_disorder_assembly
_atom_site_disorder_group
C1 C 0.6706(3) 0.94382(19) 0.58266(17) 0.0237(4) Uani 1 1 d . . . . .
C2 C 0.7721(2) 0.91442(18) 0.66520(16) 0.0218(4) Uani 1 1 d . . . . .
C3 C 0.8909(3) 0.8554(2) 0.67140(19) 0.0268(4) Uani 1 1 d . . . . .
H3 H 0.92645 0.822611 0.61348 0.032 Uiso 1 1 calc R U . . .
C4 C 0.9577(3) 0.8461(2) 0.7686(2) 0.0286(5) Uani 1 1 d . . . . .
H4 H 1.039942 0.806083 0.774747 0.034 Uiso 1 1 calc R U . . .
C5 C 0.9087(3) 0.8923(2) 0.85444(19) 0.0282(5) Uani 1 1 d . . . . .
H5 H 0.957226 0.883211 0.917495 0.034 Uiso 1 1 calc R U . . .
C6 C 0.7865(2) 0.95317(19) 0.84928(16) 0.0231(4) Uani 1 1 d . . . . .
C7 C 0.7236(2) 0.96028(18) 0.75281(15) 0.0201(4) Uani 1 1 d . . . . .
C8 C 0.6000(2) 1.01413(18) 0.73094(16) 0.0210(4) Uani 1 1 d . . . . .
C9 C 0.5339(3) 1.0651(2) 0.80588(17) 0.0256(4) Uani 1 1 d . . . . .
H9 H 0.449897 1.101793 0.792519 0.031 Uiso 1 1 calc R U . . .
C10 C 0.5982(3) 1.0601(2) 0.90549(18) 0.0280(5) Uani 1 1 d . . . . .
H10 H 0.555332 1.095546 0.959007 0.034 Uiso 1 1 calc R U . . .
C11 C 0.7181(3) 1.0069(2) 0.92790(17) 0.0278(5) Uani 1 1 d . . . . .
H11 H 0.755803 1.005769 0.995409 0.033 Uiso 1 1 calc R U . . .
C12 C 0.9556(4) 0.4814(4) 0.3476(2) 0.0251(6) Uani 0.907(6) 1 d D . P A 1
C13 C 0.8901(2) 0.48342(19) 0.24360(17) 0.0235(4) Uani 1 1 d D . . . .
C14 C 0.9231(3) 0.4409(2) 0.15109(19) 0.0285(5) Uani 1 1 d . . . . .
H14 H 1.003048 0.399075 0.144603 0.034 Uiso 1 1 calc R U . . .
C15 C 0.8328(3) 0.4622(2) 0.06658(18) 0.0306(5) Uani 1 1 d . . . . .
H15 H 0.853328 0.433256 0.002341 0.037 Uiso 1 1 calc R U . . .
C16 C 0.7162(3) 0.5230(2) 0.07321(18) 0.0283(5) Uani 1 1 d . . . . .
H16 H 0.659589 0.535677 0.014092 0.034 Uiso 1 1 calc R U . . .
C17 C 0.6802(2) 0.56681(19) 0.16707(16) 0.0224(4) Uani 1 1 d . . . . .
C18 C 0.7704(2) 0.54432(17) 0.24934(16) 0.0201(4) Uani 1 1 d . . . . .
C19 C 0.7540(3) 0.57907(19) 0.34864(17) 0.0242(4) Uani 1 1 d D . . . .
C20 C 0.6439(3) 0.6389(2) 0.37110(19) 0.0291(5) Uani 1 1 d . . . . .
H20 H 0.630573 0.663006 0.438042 0.035 Uiso 1 1 calc R U . . .
C21 C 0.5492(3) 0.6639(2) 0.2889(2) 0.0309(5) Uani 1 1 d . . . . .
H21 H 0.471443 0.705755 0.302668 0.037 Uiso 1 1 calc R U . . .
C22 C 0.5644(3) 0.6305(2) 0.19047(19) 0.0279(5) Uani 1 1 d . . . . .
H22 H 0.498416 0.64964 0.138629 0.033 Uiso 1 1 calc R U . . .
C23 C 0.9011(2) 0.86476(19) 0.29364(17) 0.0243(4) Uani 1 1 d . . . . .
C24 C 1.0085(3) 0.8266(2) 0.35584(17) 0.0262(4) Uani 1 1 d . . . . .
C25 C 1.1108(3) 0.7640(2) 0.31886(18) 0.0264(4) Uani 1 1 d . . . . .
C26 C 1.1082(2) 0.73800(19) 0.21728(18) 0.0250(4) Uani 1 1 d . . . . .
C27 C 1.0038(3) 0.77536(19) 0.15402(16) 0.0244(4) Uani 1 1 d . . . . .
C28 C 0.9014(2) 0.83764(19) 0.19169(17) 0.0237(4) Uani 1 1 d . . . . .
C29 C 0.5731(3) 0.6424(2) 0.6756(2) 0.0222(5) Uani 0.897(4) 1 d D . P B 1
C30 C 0.4522(3) 0.6900(2) 0.6379(2) 0.0230(5) Uani 0.897(4) 1 d D . P B 1
C31 C 0.3693(4) 0.7466(3) 0.69984(19) 0.0222(6) Uani 0.897(4) 1 d D . P B 1
C32 C 0.4051(5) 0.7582(6) 0.8023(2) 0.0218(10) Uani 0.897(4) 1 d D . P B 1
C33 C 0.5230(5) 0.7104(5) 0.8410(3) 0.0246(7) Uani 0.897(4) 1 d D U P B 1
C34 C 0.6057(3) 0.6534(2) 0.7785(3) 0.0232(5) Uani 0.897(4) 1 d D . P B 1
F1 F 1.01358(19) 0.85173(15) 0.45527(11) 0.0370(4) Uani 1 1 d . . . . .
F2 F 1.21223(18) 0.72805(15) 0.38077(12) 0.0376(4) Uani 1 1 d . . . . .
F3 F 1.20610(17) 0.67596(13) 0.18056(13) 0.0359(4) Uani 1 1 d . . . . .
F4 F 1.00022(18) 0.74971(14) 0.05505(11) 0.0339(3) Uani 1 1 d . . . . .
F5 F 0.80028(17) 0.87136(14) 0.12805(11) 0.0336(3) Uani 1 1 d . . . . .
F6 F 0.41619(19) 0.68165(16) 0.53914(12) 0.0325(4) Uani 0.897(4) 1 d D . P B 1
F7 F 0.2543(2) 0.79201(19) 0.66102(14) 0.0313(4) Uani 0.897(4) 1 d D . P B 1
F8 F 0.3228(5) 0.8120(4) 0.8628(3) 0.0293(7) Uani 0.897(4) 1 d D . P B 1
F9 F 0.5589(3) 0.7194(2) 0.94050(17) 0.0322(5) Uani 0.897(4) 1 d D . P B 1
F10 F 0.72009(17) 0.60715(14) 0.81779(14) 0.0297(4) Uani 0.897(4) 1 d D . P B 1
N1 N 0.5699(2) 1.00206(17) 0.62648(14) 0.0238(4) Uani 1 1 d . . . . .
H1 H 0.496677 1.028149 0.593639 0.029 Uiso 1 1 calc R U . . .
N2 N 0.8687(4) 0.5379(4) 0.4065(3) 0.0246(7) Uani 0.907(6) 1 d D . P A 1
H2 H 0.882539 0.547489 0.471976 0.03 Uiso 0.907(6) 1 calc R U P A 1
O2 O 1.0630(2) 0.43823(16) 0.37866(14) 0.0265(5) Uani 0.907(6) 1 d D . P A 1
O1 O 0.6709(2) 0.92250(16) 0.49146(12) 0.0290(4) Uani 1 1 d . . . . .
O3 O 0.8017(2) 0.92797(16) 0.32677(14) 0.0306(4) Uani 1 1 d . . . . .
H3A H 0.793246 0.919905 0.385743 0.046 Uiso 1 1 calc R U . . .
O4 O 0.6497(2) 0.58852(18) 0.61061(14) 0.0280(5) Uani 0.897(4) 1 d D . P B 1
H4A H 0.740268 0.595204 0.637447 0.042 Uiso 0.897(4) 1 calc R U P B 1
C31A C 0.399(4) 0.730(4) 0.7006(16) 0.038(13) Uiso 0.103(4) 1 d D . P B 2
F7A F 0.289(2) 0.7672(18) 0.6475(15) 0.038(5) Uiso 0.103(4) 1 d D . P B 2
C32A C 0.398(4) 0.738(4) 0.8028(15) 0.025(13) Uiso 0.103(4) 1 d D . P B 2
F8A F 0.315(5) 0.811(4) 0.845(2) 0.028(8) Uiso 0.103(4) 1 d D . P B 2
C33A C 0.521(4) 0.714(4) 0.8611(15) 0.012(4) Uiso 0.103(4) 1 d D U P B 2
F9A F 0.534(3) 0.734(2) 0.9607(14) 0.031(6) Uiso 0.103(4) 1 d D . P B 2
C34A C 0.619(3) 0.653(3) 0.8167(14) 0.032(7) Uiso 0.103(4) 1 d D . P B 2
F10A F 0.7274(16) 0.6199(13) 0.8755(13) 0.032(4) Uiso 0.103(4) 1 d D . P B 2
C29A C 0.613(2) 0.6337(18) 0.7149(14) 0.022(5) Uiso 0.103(4) 1 d D . P B 2
O4A O 0.7077(19) 0.5718(14) 0.6709(13) 0.030(4) Uiso 0.103(4) 1 d D . P B 2
H4AA H 0.656026 0.510795 0.632976 0.045 Uiso 0.103(4) 1 calc R U P B 2
C30A C 0.500(2) 0.6704(15) 0.6582(11) 0.011(4) Uiso 0.103(4) 1 d D . P B 2
F6A F 0.4825(19) 0.6488(13) 0.5583(10) 0.032(4) Uiso 0.103(4) 1 d D . P B 2
N2A N 0.927(4) 0.492(3) 0.3543(14) 0.02 Uiso 0.093(6) 1 d D U P A 2
H2A H 0.996185 0.453052 0.375538 0.024 Uiso 0.093(6) 1 calc R U P A 2
C12A C 0.864(5) 0.552(6) 0.4256(14) 0.037(16) Uiso 0.093(6) 1 d D . P A 2
O2A O 0.8375(19) 0.5758(15) 0.5122(12) 0.025(5) Uiso 0.093(6) 1 d D . P A 2

loop_
_atom_site_aniso_label
_atom_site_aniso_U_11
_atom_site_aniso_U_22
_atom_site_aniso_U_33
_atom_site_aniso_U_23
_atom_site_aniso_U_13
_atom_site_aniso_U_12
C1 0.0242(10) 0.0240(10) 0.0228(10) 0.0041(8) 0.0022(8) 0.0054(8)
C2 0.0207(9) 0.0217(9) 0.0237(10) 0.0051(7) 0.0039(7) 0.0048(7)
C3 0.0237(10) 0.0248(10) 0.0348(12) 0.0068(9) 0.0092(9) 0.0077(8)
C4 0.0196(10) 0.0276(11) 0.0418(13) 0.0122(9) 0.0039(9) 0.0090(8)
C5 0.0229(10) 0.0288(11) 0.0335(12) 0.0116(9) -0.0008(8) 0.0051(8)
C6 0.0212(9) 0.0233(10) 0.0235(10) 0.0067(8) -0.0005(7) 0.0017(8)
C7 0.0186(9) 0.0192(9) 0.0220(10) 0.0043(7) 0.0010(7) 0.0033(7)
C8 0.0201(9) 0.0210(9) 0.0216(9) 0.0031(7) 0.0016(7) 0.0052(7)
C9 0.0257(10) 0.0246(10) 0.0283(11) 0.0037(8) 0.0064(8) 0.0089(8)
C10 0.0300(11) 0.0295(11) 0.0247(11) 0.0027(8) 0.0066(8) 0.0067(9)
C11 0.0306(11) 0.0299(11) 0.0212(10) 0.0049(8) 0.0017(8) 0.0029(9)
C12 0.0192(16) 0.0252(13) 0.0312(13) 0.0070(10) 0.0003(10) 0.0063(11)
C13 0.0184(9) 0.0220(9) 0.0304(11) 0.0064(8) 0.0013(8) 0.0051(7)
C14 0.0239(10) 0.0248(10) 0.0382(13) 0.0028(9) 0.0092(9) 0.0079(8)
C15 0.0340(12) 0.0303(11) 0.0267(11) -0.0005(9) 0.0098(9) 0.0052(9)
C16 0.0305(11) 0.0277(11) 0.0245(11) 0.0039(8) 0.0010(8) 0.0027(9)
C17 0.0199(9) 0.0215(9) 0.0251(10) 0.0042(7) 0.0014(7) 0.0040(7)
C18 0.0186(9) 0.0182(9) 0.0231(10) 0.0026(7) 0.0032(7) 0.0032(7)
C19 0.0237(10) 0.0229(10) 0.0252(10) 0.0038(8) 0.0041(8) 0.0030(8)
C20 0.0291(11) 0.0266(11) 0.0323(12) 0.0009(9) 0.0131(9) 0.0056(9)
C21 0.0224(10) 0.0249(10) 0.0474(14) 0.0025(9) 0.0106(9) 0.0095(8)
C22 0.0207(10) 0.0246(10) 0.0389(13) 0.0076(9) -0.0002(9) 0.0076(8)
C23 0.0214(9) 0.0211(9) 0.0305(11) 0.0024(8) 0.0070(8) 0.0045(8)
C24 0.0291(11) 0.0265(10) 0.0212(10) 0.0030(8) 0.0035(8) 0.0027(8)
C25 0.0217(10) 0.0264(10) 0.0305(11) 0.0080(8) -0.0007(8) 0.0041(8)
C26 0.0203(9) 0.0234(10) 0.0324(11) 0.0031(8) 0.0073(8) 0.0063(8)
C27 0.0261(10) 0.0244(10) 0.0216(10) 0.0028(8) 0.0052(8) 0.0025(8)
C28 0.0202(9) 0.0250(10) 0.0263(10) 0.0074(8) 0.0016(8) 0.0049(8)
C29 0.0177(10) 0.0227(11) 0.0272(13) 0.0033(9) 0.0043(9) 0.0073(9)
C30 0.0189(11) 0.0270(12) 0.0238(11) 0.0045(9) 0.0017(9) 0.0077(10)
C31 0.0180(13) 0.0216(13) 0.0276(15) 0.0045(9) 0.0025(9) 0.0059(12)
C32 0.0200(15) 0.0181(19) 0.0269(19) 0.0006(9) 0.0070(9) 0.0035(12)
C33 0.0251(13) 0.0266(13) 0.0211(14) 0.0040(16) 0.0026(13) 0.0033(9)
C34 0.0170(11) 0.0225(12) 0.0311(17) 0.0063(10) 0.0024(10) 0.0061(8)
F1 0.0411(9) 0.0486(9) 0.0203(7) 0.0029(6) 0.0039(6) 0.0096(7)
F2 0.0317(8) 0.0437(9) 0.0392(9) 0.0130(7) -0.0042(6) 0.0141(6)
F3 0.0286(7) 0.0345(8) 0.0483(9) 0.0032(6) 0.0124(6) 0.0148(6)
F4 0.0402(8) 0.0389(8) 0.0222(7) 0.0020(6) 0.0088(6) 0.0073(6)
F5 0.0295(7) 0.0399(8) 0.0338(8) 0.0121(6) -0.0006(6) 0.0126(6)
F6 0.0295(8) 0.0500(10) 0.0216(8) 0.0055(7) 0.0038(6) 0.0182(7)
F7 0.0246(8) 0.0405(10) 0.0329(9) 0.0065(7) 0.0028(7) 0.0181(8)
F8 0.0277(12) 0.0339(13) 0.0277(15) -0.0023(12) 0.0094(12) 0.0125(8)
F9 0.0352(11) 0.0390(11) 0.0231(9) 0.0055(8) 0.0025(8) 0.0111(8)
F10 0.0242(7) 0.0325(8) 0.0345(10) 0.0090(7) 0.0000(6) 0.0122(6)
N1 0.0236(9) 0.0280(9) 0.0210(9) 0.0048(7) 0.0008(7) 0.0099(7)
N2 0.0264(14) 0.0273(15) 0.0198(11) 0.0044(12) 0.0009(10) 0.0065(9)
O2 0.0222(9) 0.0333(10) 0.0275(9) 0.0058(7) 0.0026(7) 0.0149(7)
O1 0.0304(8) 0.0364(9) 0.0224(8) 0.0044(6) 0.0048(6) 0.0122(7)
O3 0.0283(8) 0.0316(9) 0.0353(9) 0.0036(7) 0.0108(7) 0.0131(7)
O4 0.0219(9) 0.0371(10) 0.0268(9) 0.0010(7) 0.0043(7) 0.0140(7)

loop_
_atom_type_symbol
_atom_type_description
_atom_type_scat_dispersion_real
_atom_type_scat_dispersion_imag
_atom_type_scat_source
C C 0.0033 0.0016 'International Tables Vol C Tables 4.2.6.8 and 6.1.1.4'
H H 0 0 'International Tables Vol C Tables 4.2.6.8 and 6.1.1.4'
F F 0.0171 0.0103 'International Tables Vol C Tables 4.2.6.8 and 6.1.1.4'
N N 0.0061 0.0033 'International Tables Vol C Tables 4.2.6.8 and 6.1.1.4'
O O 0.0106 0.006 'International Tables Vol C Tables 4.2.6.8 and 6.1.1.4'

loop_
_geom_angle_atom_site_label_1
_geom_angle_atom_site_label_2
_geom_angle_atom_site_label_3
_geom_angle
_geom_angle_site_symmetry_1
_geom_angle_site_symmetry_3
_geom_angle_publ_flag
O1 C1 N1 124.2(2) . . ?
O1 C1 C2 129.2(2) . . ?
N1 C1 C2 106.51(18) . . ?
C3 C2 C7 119.2(2) . . ?
C3 C2 C1 135.3(2) . . ?
C7 C2 C1 105.48(18) . . ?
C2 C3 C4 116.9(2) . . ?
C2 C3 H3 121.6 . . ?
C4 C3 H3 121.6 . . ?
C5 C4 C3 123.2(2) . . ?
C5 C4 H4 118.4 . . ?
C3 C4 H4 118.4 . . ?
C4 C5 C6 120.6(2) . . ?
C4 C5 H5 119.7 . . ?
C6 C5 H5 119.7 . . ?
C7 C6 C5 114.6(2) . . ?
C7 C6 C11 115.7(2) . . ?
C5 C6 C11 129.7(2) . . ?
C6 C7 C2 125.6(2) . . ?
C6 C7 C8 123.8(2) . . ?
C2 C7 C8 110.60(19) . . ?
C9 C8 C7 120.6(2) . . ?
C9 C8 N1 132.7(2) . . ?
C7 C8 N1 106.68(18) . . ?
C8 C9 C10 116.4(2) . . ?
C8 C9 H9 121.8 . . ?
C10 C9 H9 121.8 . . ?
C11 C10 C9 123.6(2) . . ?
C11 C10 H10 118.2 . . ?
C9 C10 H10 118.2 . . ?
C10 C11 C6 119.8(2) . . ?
C10 C11 H11 120.1 . . ?
C6 C11 H11 120.1 . . ?
O2 C12 N2 125.2(3) . . ?
O2 C12 C13 129.4(3) . . ?
N2 C12 C13 105.5(2) . . ?
C14 C13 C18 119.3(2) . . ?
C14 C13 C12 134.3(2) . . ?
C18 C13 C12 106.5(2) . . ?
C14 C13 N2A 146.4(11) . . ?
C18 C13 N2A 94.3(11) . . ?
C13 C14 C15 117.3(2) . . ?
C13 C14 H14 121.4 . . ?
C15 C14 H14 121.4 . . ?
C16 C15 C14 122.9(2) . . ?
C16 C15 H15 118.5 . . ?
C14 C15 H15 118.5 . . ?
C15 C16 C17 120.7(2) . . ?
C15 C16 H16 119.6 . . ?
C17 C16 H16 119.6 . . ?
C18 C17 C16 115.3(2) . . ?
C18 C17 C22 115.0(2) . . ?
C16 C17 C22 129.7(2) . . ?
C17 C18 C19 124.8(2) . . ?
C17 C18 C13 124.5(2) . . ?
C19 C18 C13 110.70(19) . . ?
C20 C19 C18 120.4(2) . . ?
C20 C19 N2 134.1(3) . . ?
C18 C19 N2 105.5(3) . . ?
C20 C19 C12A 122.5(10) . . ?
C18 C19 C12A 117.1(9) . . ?
C19 C20 C21 116.5(2) . . ?
C19 C20 H20 121.7 . . ?
C21 C20 H20 121.7 . . ?
C22 C21 C20 123.7(2) . . ?
C22 C21 H21 118.1 . . ?
C20 C21 H21 118.1 . . ?
C21 C22 C17 119.6(2) . . ?
C21 C22 H22 120.2 . . ?
C17 C22 H22 120.2 . . ?
O3 C23 C28 119.1(2) . . ?
O3 C23 C24 123.8(2) . . ?
C28 C23 C24 117.0(2) . . ?
F1 C24 C25 118.8(2) . . ?
F1 C24 C23 119.2(2) . . ?
C25 C24 C23 122.0(2) . . ?
F2 C25 C26 119.8(2) . . ?
F2 C25 C24 120.5(2) . . ?
C26 C25 C24 119.7(2) . . ?
F3 C26 C27 120.4(2) . . ?
F3 C26 C25 120.1(2) . . ?
C27 C26 C25 119.5(2) . . ?
F4 C27 C26 119.7(2) . . ?
F4 C27 C28 119.9(2) . . ?
C26 C27 C28 120.4(2) . . ?
F5 C28 C27 118.9(2) . . ?
F5 C28 C23 119.8(2) . . ?
C27 C28 C23 121.3(2) . . ?
O4 C29 C34 124.5(2) . . ?
O4 C29 C30 118.4(2) . . ?
C34 C29 C30 117.1(2) . . ?
F6 C30 C31 119.0(3) . . ?
F6 C30 C29 119.4(2) . . ?
C31 C30 C29 121.6(3) . . ?
F7 C31 C30 120.0(2) . . ?
F7 C31 C32 119.6(3) . . ?
C30 C31 C32 120.4(3) . . ?
F8 C32 C33 120.7(3) . . ?
F8 C32 C31 120.4(4) . . ?
C33 C32 C31 118.9(3) . . ?
F9 C33 C32 120.0(3) . . ?
F9 C33 C34 119.6(3) . . ?
C32 C33 C34 120.5(3) . . ?
F10 C34 C33 119.5(3) . . ?
F10 C34 C29 118.9(2) . . ?
C33 C34 C29 121.6(2) . . ?
C1 N1 C8 110.72(18) . . ?
C1 N1 H1 124.6 . . ?
C8 N1 H1 124.6 . . ?
C12 N2 C19 111.9(3) . . ?
C12 N2 H2 124.1 . . ?
C19 N2 H2 124.1 . . ?
C23 O3 H3A 109.5 . . ?
C29 O4 H4A 109.5 . . ?
F7A C31A C30A 123.3(18) . . ?
F7A C31A C32A 117.6(17) . . ?
C30A C31A C32A 118.5(17) . . ?
F8A C32A C33A 119(2) . . ?
F8A C32A C31A 117(2) . . ?
C33A C32A C31A 119(2) . . ?
F9A C33A C34A 119.3(16) . . ?
F9A C33A C32A 120.5(17) . . ?
C34A C33A C32A 119.6(17) . . ?
F10A C34A C29A 120.4(16) . . ?
F10A C34A C33A 118.3(16) . . ?
C29A C34A C33A 121.1(15) . . ?
O4A C29A C34A 121.2(16) . . ?
O4A C29A C30A 120.7(15) . . ?
C34A C29A C30A 117.9(14) . . ?
C29A O4A H4AA 109.5 . . ?
F6A C30A C31A 116.8(16) . . ?
F6A C30A C29A 121.2(14) . . ?
C31A C30A C29A 122.0(14) . . ?
C12A N2A C13 127(2) . . ?
C12A N2A H2A 116.6 . . ?
C13 N2A H2A 116.6 . . ?
O2A C12A N2A 152(3) . . ?
O2A C12A C19 115(2) . . ?
N2A C12A C19 90.8(18) . . ?

loop_
_geom_bond_atom_site_label_1
_geom_bond_atom_site_label_2
_geom_bond_distance
_geom_bond_site_symmetry_2
_geom_bond_publ_flag
C1 O1 1.241(3) . ?
C1 N1 1.378(3) . ?
C1 C2 1.488(3) . ?
C2 C3 1.379(3) . ?
C2 C7 1.398(3) . ?
C3 C4 1.423(3) . ?
C3 H3 0.95 . ?
C4 C5 1.381(4) . ?
C4 H4 0.95 . ?
C5 C6 1.420(3) . ?
C5 H5 0.95 . ?
C6 C7 1.395(3) . ?
C6 C11 1.432(3) . ?
C7 C8 1.401(3) . ?
C8 C9 1.369(3) . ?
C8 N1 1.407(3) . ?
C9 C10 1.432(3) . ?
C9 H9 0.95 . ?
C10 C11 1.369(3) . ?
C10 H10 0.95 . ?
C11 H11 0.95 . ?
C12 O2 1.234(3) . ?
C12 N2 1.378(5) . ?
C12 C13 1.481(4) . ?
C13 C14 1.383(3) . ?
C13 C18 1.405(3) . ?
C13 N2A 1.500(19) . ?
C14 C15 1.413(4) . ?
C14 H14 0.95 . ?
C15 C16 1.381(4) . ?
C15 H15 0.95 . ?
C16 C17 1.414(3) . ?
C16 H16 0.95 . ?
C17 C18 1.395(3) . ?
C17 C22 1.433(3) . ?
C18 C19 1.398(3) . ?
C19 C20 1.358(3) . ?
C19 N2 1.424(3) . ?
C19 C12A 1.47(2) . ?
C20 C21 1.428(4) . ?
C20 H20 0.95 . ?
C21 C22 1.381(4) . ?
C21 H21 0.95 . ?
C22 H22 0.95 . ?
C23 O3 1.344(3) . ?
C23 C28 1.390(3) . ?
C23 C24 1.391(3) . ?
C24 F1 1.347(3) . ?
C24 C25 1.380(3) . ?
C25 F2 1.339(3) . ?
C25 C26 1.379(3) . ?
C26 F3 1.343(2) . ?
C26 C27 1.377(3) . ?
C27 F4 1.343(3) . ?
C27 C28 1.382(3) . ?
C28 F5 1.338(2) . ?
C29 O4 1.350(3) . ?
C29 C34 1.388(4) . ?
C29 C30 1.393(3) . ?
C30 F6 1.339(3) . ?
C30 C31 1.378(4) . ?
C31 F7 1.340(4) . ?
C31 C32 1.384(4) . ?
C32 F8 1.346(3) . ?
C32 C33 1.376(4) . ?
C33 F9 1.348(4) . ?
C33 C34 1.383(4) . ?
C34 F10 1.344(3) . ?
N1 H1 0.88 . ?
N2 H2 0.88 . ?
O3 H3A 0.84 . ?
O4 H4A 0.84 . ?
C31A F7A 1.335(17) . ?
C31A C30A 1.377(17) . ?
C31A C32A 1.394(17) . ?
C32A F8A 1.352(18) . ?
C32A C33A 1.382(17) . ?
C33A F9A 1.340(16) . ?
C33A C34A 1.377(16) . ?
C34A F10A 1.341(16) . ?
C34A C29A 1.375(17) . ?
C29A O4A 1.360(16) . ?
C29A C30A 1.377(16) . ?
O4A H4AA 0.84 . ?
C30A F6A 1.341(15) . ?
N2A C12A 1.366(18) . ?
N2A H2A 0.88 . ?
C12A O2A 1.244(19) . ?

loop_
_geom_hbond_atom_site_label_D
_geom_hbond_atom_site_label_H
_geom_hbond_atom_site_label_A
_geom_hbond_distance_DH
_geom_hbond_distance_HA
_geom_hbond_distance_DA
_geom_hbond_angle_DHA
_geom_hbond_site_symmetry_A
_geom_hbond_publ_flag
N1 H1 O1 0.88 2.02 2.896(2) 175.2 2_676 yes
N2^a H2^a O2^a 0.88 2.02 2.899(4) 173.2 2_766 yes
O3 H3A O1 0.84 1.93 2.683(2) 148.3 . yes

loop_
_geom_torsion_atom_site_label_1
_geom_torsion_atom_site_label_2
_geom_torsion_atom_site_label_3
_geom_torsion_atom_site_label_4
_geom_torsion
_geom_torsion_site_symmetry_1
_geom_torsion_site_symmetry_2
_geom_torsion_site_symmetry_3
_geom_torsion_site_symmetry_4
_geom_torsion_publ_flag
O1 C1 C2 C3 -1.9(4) . . . . ?
N1 C1 C2 C3 178.1(2) . . . . ?
O1 C1 C2 C7 179.1(2) . . . . ?
N1 C1 C2 C7 -0.9(2) . . . . ?
C7 C2 C3 C4 -0.4(3) . . . . ?
C1 C2 C3 C4 -179.3(2) . . . . ?
C2 C3 C4 C5 0.2(3) . . . . ?
C3 C4 C5 C6 -0.2(4) . . . . ?
C4 C5 C6 C7 0.4(3) . . . . ?
C4 C5 C6 C11 179.8(2) . . . . ?
C5 C6 C7 C2 -0.6(3) . . . . ?
C11 C6 C7 C2 179.9(2) . . . . ?
C5 C6 C7 C8 178.5(2) . . . . ?
C11 C6 C7 C8 -1.0(3) . . . . ?
C3 C2 C7 C6 0.7(3) . . . . ?
C1 C2 C7 C6 179.9(2) . . . . ?
C3 C2 C7 C8 -178.55(19) . . . . ?
C1 C2 C7 C8 0.6(2) . . . . ?
C6 C7 C8 C9 0.7(3) . . . . ?
C2 C7 C8 C9 179.9(2) . . . . ?
C6 C7 C8 N1 -179.37(19) . . . . ?
C2 C7 C8 N1 -0.1(2) . . . . ?
C7 C8 C9 C10 0.2(3) . . . . ?
N1 C8 C9 C10 -179.8(2) . . . . ?
C8 C9 C10 C11 -0.7(4) . . . . ?
C9 C10 C11 C6 0.4(4) . . . . ?
C7 C6 C11 C10 0.4(3) . . . . ?
C5 C6 C11 C10 -179.0(2) . . . . ?
O2 C12 C13 C14 0.1(6) . . . . ?
N2 C12 C13 C14 -179.0(3) . . . . ?
O2 C12 C13 C18 -179.5(4) . . . . ?
N2 C12 C13 C18 1.4(4) . . . . ?
C18 C13 C14 C15 0.2(3) . . . . ?
C12 C13 C14 C15 -179.3(3) . . . . ?
N2A C13 C14 C15 177(3) . . . . ?
C13 C14 C15 C16 0.3(4) . . . . ?
C14 C15 C16 C17 -0.6(4) . . . . ?
C15 C16 C17 C18 0.3(3) . . . . ?
C15 C16 C17 C22 -179.4(2) . . . . ?
C16 C17 C18 C19 -179.7(2) . . . . ?
C22 C17 C18 C19 0.1(3) . . . . ?
C16 C17 C18 C13 0.2(3) . . . . ?
C22 C17 C18 C13 180.0(2) . . . . ?
C14 C13 C18 C17 -0.5(3) . . . . ?
C12 C13 C18 C17 179.1(2) . . . . ?
N2A C13 C18 C17 -178.8(15) . . . . ?
C14 C13 C18 C19 179.4(2) . . . . ?
C12 C13 C18 C19 -0.9(3) . . . . ?
N2A C13 C18 C19 1.1(15) . . . . ?
C17 C18 C19 C20 0.3(3) . . . . ?
C13 C18 C19 C20 -179.7(2) . . . . ?
C17 C18 C19 N2 -180.0(3) . . . . ?
C13 C18 C19 N2 0.1(3) . . . . ?
C17 C18 C19 C12A -177(3) . . . . ?
C13 C18 C19 C12A 3(3) . . . . ?
C18 C19 C20 C21 -0.3(3) . . . . ?
N2 C19 C20 C21 180.0(3) . . . . ?
C12A C19 C20 C21 177(3) . . . . ?
C19 C20 C21 C22 0.1(4) . . . . ?
C20 C21 C22 C17 0.2(4) . . . . ?
C18 C17 C22 C21 -0.3(3) . . . . ?
C16 C17 C22 C21 179.4(2) . . . . ?
O3 C23 C24 F1 1.2(3) . . . . ?
C28 C23 C24 F1 179.4(2) . . . . ?
O3 C23 C24 C25 -178.6(2) . . . . ?
C28 C23 C24 C25 -0.4(3) . . . . ?
F1 C24 C25 F2 0.6(3) . . . . ?
C23 C24 C25 F2 -179.6(2) . . . . ?
F1 C24 C25 C26 -179.6(2) . . . . ?
C23 C24 C25 C26 0.2(3) . . . . ?
F2 C25 C26 F3 0.5(3) . . . . ?
C24 C25 C26 F3 -179.2(2) . . . . ?
F2 C25 C26 C27 -179.9(2) . . . . ?
C24 C25 C26 C27 0.3(3) . . . . ?
F3 C26 C27 F4 -0.1(3) . . . . ?
C25 C26 C27 F4 -179.7(2) . . . . ?
F3 C26 C27 C28 179.0(2) . . . . ?
C25 C26 C27 C28 -0.5(3) . . . . ?
F4 C27 C28 F5 -0.1(3) . . . . ?
C26 C27 C28 F5 -179.2(2) . . . . ?
F4 C27 C28 C23 179.4(2) . . . . ?
C26 C27 C28 C23 0.3(3) . . . . ?
O3 C23 C28 F5 -2.1(3) . . . . ?
C24 C23 C28 F5 179.6(2) . . . . ?
O3 C23 C28 C27 178.4(2) . . . . ?
C24 C23 C28 C27 0.1(3) . . . . ?
O4 C29 C30 F6 -0.3(4) . . . . ?
C34 C29 C30 F6 -180.0(2) . . . . ?
O4 C29 C30 C31 -179.8(3) . . . . ?
C34 C29 C30 C31 0.6(4) . . . . ?
F6 C30 C31 F7 0.1(4) . . . . ?
C29 C30 C31 F7 179.6(3) . . . . ?
F6 C30 C31 C32 -179.1(4) . . . . ?
C29 C30 C31 C32 0.4(5) . . . . ?
F7 C31 C32 F8 1.7(8) . . . . ?
C30 C31 C32 F8 -179.1(5) . . . . ?
F7 C31 C32 C33 179.6(4) . . . . ?
C30 C31 C32 C33 -1.2(7) . . . . ?
F8 C32 C33 F9 -1.4(9) . . . . ?
C31 C32 C33 F9 -179.3(5) . . . . ?
F8 C32 C33 C34 178.9(5) . . . . ?
C31 C32 C33 C34 1.0(8) . . . . ?
F9 C33 C34 F10 0.4(6) . . . . ?
C32 C33 C34 F10 -179.9(4) . . . . ?
F9 C33 C34 C29 -179.8(3) . . . . ?
C32 C33 C34 C29 -0.1(7) . . . . ?
O4 C29 C34 F10 -0.5(4) . . . . ?
C30 C29 C34 F10 179.1(2) . . . . ?
O4 C29 C34 C33 179.7(3) . . . . ?
C30 C29 C34 C33 -0.7(4) . . . . ?
O1 C1 N1 C8 -179.1(2) . . . . ?
C2 C1 N1 C8 0.9(2) . . . . ?
C9 C8 N1 C1 179.4(2) . . . . ?
C7 C8 N1 C1 -0.5(2) . . . . ?
O2 C12 N2 C19 179.5(4) . . . . ?
C13 C12 N2 C19 -1.4(4) . . . . ?
C20 C19 N2 C12 -179.4(3) . . . . ?
C18 C19 N2 C12 0.9(4) . . . . ?
F7A C31A C32A F8A -18(7) . . . . ?
C30A C31A C32A F8A 171(4) . . . . ?
F7A C31A C32A C33A -172(4) . . . . ?
C30A C31A C32A C33A 16(7) . . . . ?
F8A C32A C33A F9A 18(7) . . . . ?
C31A C32A C33A F9A 172(4) . . . . ?
F8A C32A C33A C34A -171(5) . . . . ?
C31A C32A C33A C34A -17(7) . . . . ?
F9A C33A C34A F10A -2(6) . . . . ?
C32A C33A C34A F10A -173(4) . . . . ?
F9A C33A C34A C29A -178(3) . . . . ?
C32A C33A C34A C29A 11(6) . . . . ?
F10A C34A C29A O4A 6(4) . . . . ?
C33A C34A C29A O4A -179(3) . . . . ?
F10A C34A C29A C30A -180(2) . . . . ?
C33A C34A C29A C30A -4(5) . . . . ?
F7A C31A C30A F6A -1(5) . . . . ?
C32A C31A C30A F6A 170(4) . . . . ?
F7A C31A C30A C29A 180(3) . . . . ?
C32A C31A C30A C29A -9(6) . . . . ?
O4A C29A C30A F6A -2(3) . . . . ?
C34A C29A C30A F6A -177(2) . . . . ?
O4A C29A C30A C31A 178(3) . . . . ?
C34A C29A C30A C31A 3(4) . . . . ?
C14 C13 N2A C12A 177(4) . . . . ?
C18 C13 N2A C12A -6(5) . . . . ?
C13 N2A C12A O2A 165(10) . . . . ?
C13 N2A C12A C19 7(6) . . . . ?
C20 C19 C12A O2A 9(7) . . . . ?
C18 C19 C12A O2A -174(4) . . . . ?
C20 C19 C12A N2A 177(2) . . . . ?
C18 C19 C12A N2A -5(5) . . . . ?
